data_4513914
loop_
_publ_author_name
'Myers, Stephanie M.'
'Bawn, Ruth H.'
'Bisset, Louise C.'
'Blackburn, Timothy J.'
'Cottyn, Betty'
'Molyneux, Lauren'
'Wong, Ai-Ching'
'Cano, Celine'
'Clegg, William'
'Harrington, Ross W.'
'Leung, Hing'
'Rigoreau, Laurent'
'Vidot, Sandrine'
'Golding, Bernard T.'
'Griffin, Roger J.'
'Hammonds, Tim'
'Newell, David R.'
'Hardcastle, Ian R.'

_publ_section_title
;
 High-Throughput Screening and Hit Validation of Extracellular-Related
 Kinase 5 (ERK5) Inhibitors.
;
_journal_name_full 'ACS combinatorial science'
_journal_paper_doi 10.1021/acscombsci.5b00155
_journal_year 2016
_chemical_formula_moiety 'C11 H13 N3 O2 S2'
_chemical_formula_sum 'C11 H13 N3 O2 S2'
_chemical_formula_weight 283.36
_chemical_name_systematic
;
 ?
;
_space_group_crystal_system triclinic
_space_group_IT_number 2
_space_group_name_Hall '-P 1'
_space_group_name_H-M_alt 'P -1'
_symmetry_space_group_name_Hall '-P 1'
_symmetry_space_group_name_H-M 'P -1'
_atom_sites_solution_hydrogens mixed
_atom_sites_solution_primary direct
_atom_sites_solution_secondary difmap
_audit_creation_method SHELXL-2014/7
_cell_angle_alpha 92.623(2)
_cell_angle_beta 106.331(2)
_cell_angle_gamma 105.543(2)
_cell_formula_units_Z 2
_cell_length_a 6.3088(11)
_cell_length_b 9.4321(16)
_cell_length_c 11.166(2)
_cell_measurement_reflns_used 956
_cell_measurement_temperature 120(2)
_cell_measurement_theta_max 29.7
_cell_measurement_theta_min 3.2
_cell_volume 609.02(18)
_computing_cell_refinement 'Bruker SAINT'
_computing_data_collection 'Bruker APEX2'
_computing_data_reduction 'Bruker SAINT'
_computing_molecular_graphics 'Bruker SHELXTL'
_computing_publication_material 'SHELXL-2014/7 and local programs'
_computing_structure_refinement SHELXL-2014/7
_computing_structure_solution 'Bruker SHELXTL'
_diffrn_ambient_temperature 120(2)
_diffrn_measured_fraction_theta_full 0.951
_diffrn_measured_fraction_theta_max 0.882
_diffrn_measurement_device_type 'Bruker APEX2 CCD diffractometer'
_diffrn_measurement_method 'thin-slice \w scans'
_diffrn_radiation_type synchrotron
_diffrn_radiation_wavelength 0.6946
_diffrn_reflns_av_R_equivalents 0.0154
_diffrn_reflns_av_unetI/netI 0.0241
_diffrn_reflns_Laue_measured_fraction_full 0.951
_diffrn_reflns_Laue_measured_fraction_max 0.882
_diffrn_reflns_limit_h_max 8
_diffrn_reflns_limit_h_min -8
_diffrn_reflns_limit_k_max 13
_diffrn_reflns_limit_k_min -13
_diffrn_reflns_limit_l_max 15
_diffrn_reflns_limit_l_min -15
_diffrn_reflns_number 5928
_diffrn_reflns_point_group_measured_fraction_full 0.951
_diffrn_reflns_point_group_measured_fraction_max 0.882
_diffrn_reflns_theta_full 24.630
_diffrn_reflns_theta_max 29.732
_diffrn_reflns_theta_min 3.079
_diffrn_source 'Daresbury SRS station 9.8'
_exptl_absorpt_coefficient_mu 0.356
_exptl_absorpt_correction_T_max 0.985
_exptl_absorpt_correction_T_min 0.905
_exptl_absorpt_correction_type multi-scan
_exptl_absorpt_process_details SADABS
_exptl_crystal_colour colourless
_exptl_crystal_density_diffrn 1.545
_exptl_crystal_density_method 'not measured'
_exptl_crystal_description block
_exptl_crystal_F_000 296
_exptl_crystal_size_max 0.100
_exptl_crystal_size_mid 0.060
_exptl_crystal_size_min 0.040
_refine_diff_density_max 0.474
_refine_diff_density_min -0.373
_refine_diff_density_rms 0.061
_refine_ls_extinction_method none
_refine_ls_goodness_of_fit_ref 1.061
_refine_ls_hydrogen_treatment mixed
_refine_ls_matrix_type full
_refine_ls_number_parameters 171
_refine_ls_number_reflns 3259
_refine_ls_number_restraints 0
_refine_ls_restrained_S_all 1.061
_refine_ls_R_factor_all 0.0374
_refine_ls_R_factor_gt 0.0350
_refine_ls_shift/su_max 0.001
_refine_ls_shift/su_mean 0.000
_refine_ls_structure_factor_coef Fsqd
_refine_ls_weighting_details 'w=1/[\s^2^(Fo^2^)+(0.0614P)^2^+0.2169P] where P=(Fo^2^+2Fc^2^)/3'
_refine_ls_weighting_scheme calc
_refine_ls_wR_factor_gt 0.0964
_refine_ls_wR_factor_ref 0.0989
_reflns_Friedel_coverage 0.000
_reflns_number_gt 2992
_reflns_number_total 3259
_reflns_threshold_expression 'I > 2\s(I)'
_cod_data_source_file co5b00155_si_002.cif
_cod_data_source_block irh33_3a
_cod_database_code 4513914
_shelx_shelxl_version_number 2014/7
_shelx_space_group_comment
;
The symmetry employed for this shelxl refinement is uniquely defined
by the following loop, which should always be used as a source of
symmetry information in preference to the above space-group names.
They are only intended as comments.
;
_shelx_estimated_absorpt_t_min 0.965
_shelx_estimated_absorpt_t_max 0.986

loop_
_space_group_symop_operation_xyz
'x, y, z'
'-x, -y, -z'

loop_
_atom_site_label
_atom_site_type_symbol
_atom_site_fract_x
_atom_site_fract_y
_atom_site_fract_z
_atom_site_U_iso_or_equiv
_atom_site_adp_type
_atom_site_occupancy
_atom_site_site_symmetry_order
_atom_site_calc_flag
_atom_site_refinement_flags_posn
_atom_site_refinement_flags_adp
S1 S 1.26080(5) 0.76007(3) 0.82726(3) 0.01752(10) Uani 1 1 d . .
S2 S 0.71598(5) 0.17379(3) 0.72181(3) 0.01532(10) Uani 1 1 d . .
O1 O 0.58683(18) 0.08027(11) 0.79114(9) 0.0215(2) Uani 1 1 d . .
O2 O 0.92256(17) 0.14878(11) 0.70740(9) 0.0210(2) Uani 1 1 d . .
N1 N 0.95529(19) 0.80431(12) 0.93174(10) 0.0166(2) Uani 1 1 d . .
N2 N 1.2484(2) 1.01893(12) 0.93190(11) 0.0184(2) Uani 1 1 d . .
H2A H 1.361(4) 1.055(2) 0.908(2) 0.029(5) Uiso 1 1 d . .
H2B H 1.185(4) 1.073(3) 0.964(2) 0.037(6) Uiso 1 1 d . .
N3 N 0.54162(19) 0.15819(13) 0.58099(10) 0.0185(2) Uani 1 1 d . .
C1 C 1.1430(2) 0.87383(13) 0.90441(11) 0.0155(2) Uani 1 1 d . .
C2 C 1.0334(2) 0.60795(13) 0.82872(11) 0.0155(2) Uani 1 1 d . .
C3 C 0.9865(2) 0.46098(13) 0.77987(11) 0.0165(2) Uani 1 1 d . .
H3 H 1.0851 0.4311 0.7400 0.020 Uiso 1 1 calc R U
C4 C 0.7895(2) 0.35855(13) 0.79122(11) 0.0154(2) Uani 1 1 d . .
C5 C 0.6441(2) 0.40232(14) 0.85089(12) 0.0172(2) Uani 1 1 d . .
H5 H 0.5110 0.3308 0.8577 0.021 Uiso 1 1 calc R U
C6 C 0.6944(2) 0.54971(14) 0.89994(12) 0.0175(2) Uani 1 1 d . .
H6 H 0.5965 0.5791 0.9406 0.021 Uiso 1 1 calc R U
C7 C 0.8898(2) 0.65449(13) 0.88922(11) 0.0150(2) Uani 1 1 d . .
C8 C 0.3007(2) 0.16057(18) 0.56295(14) 0.0271(3) Uani 1 1 d . .
H8A H 0.2769 0.1849 0.6445 0.033 Uiso 1 1 calc R U
H8B H 0.1893 0.0636 0.5212 0.033 Uiso 1 1 calc R U
C9 C 0.2750(3) 0.2817(2) 0.47955(17) 0.0346(4) Uani 1 1 d . .
H9A H 0.3336 0.3809 0.5301 0.042 Uiso 1 1 calc R U
H9B H 0.1118 0.2649 0.4293 0.042 Uiso 1 1 calc R U
C10 C 0.4228(3) 0.26626(19) 0.39552(15) 0.0297(3) Uani 1 1 d . .
H10A H 0.4688 0.3588 0.3586 0.036 Uiso 1 1 calc R U
H10B H 0.3392 0.1831 0.3267 0.036 Uiso 1 1 calc R U
C11 C 0.6329(2) 0.23542(17) 0.48523(13) 0.0231(3) Uani 1 1 d . .
H11A H 0.6957 0.1716 0.4406 0.028 Uiso 1 1 calc R U
H11B H 0.7559 0.3290 0.5244 0.028 Uiso 1 1 calc R U

loop_
_atom_site_aniso_label
_atom_site_aniso_U_11
_atom_site_aniso_U_22
_atom_site_aniso_U_33
_atom_site_aniso_U_23
_atom_site_aniso_U_13
_atom_site_aniso_U_12
S1 0.01638(16) 0.01554(16) 0.02077(17) -0.00111(11) 0.00896(12) 0.00200(11)
S2 0.01746(16) 0.01347(16) 0.01568(16) 0.00091(10) 0.00729(11) 0.00341(11)
O1 0.0283(5) 0.0164(4) 0.0218(5) 0.0040(3) 0.0136(4) 0.0031(4)
O2 0.0204(5) 0.0203(5) 0.0249(5) 0.0010(4) 0.0091(4) 0.0082(4)
N1 0.0183(5) 0.0143(5) 0.0183(5) 0.0011(4) 0.0082(4) 0.0040(4)
N2 0.0196(5) 0.0147(5) 0.0224(5) 0.0014(4) 0.0102(4) 0.0037(4)
N3 0.0167(5) 0.0213(5) 0.0156(5) -0.0001(4) 0.0058(4) 0.0021(4)
C1 0.0161(5) 0.0167(5) 0.0140(5) 0.0006(4) 0.0048(4) 0.0055(4)
C2 0.0150(5) 0.0153(5) 0.0153(5) 0.0010(4) 0.0056(4) 0.0022(4)
C3 0.0162(6) 0.0170(6) 0.0165(6) -0.0004(4) 0.0059(4) 0.0045(5)
C4 0.0175(5) 0.0143(5) 0.0143(5) 0.0008(4) 0.0058(4) 0.0037(4)
C5 0.0190(6) 0.0157(5) 0.0176(5) 0.0017(4) 0.0086(4) 0.0030(4)
C6 0.0195(6) 0.0172(6) 0.0181(6) 0.0015(4) 0.0098(4) 0.0050(5)
C7 0.0166(5) 0.0153(5) 0.0134(5) 0.0015(4) 0.0051(4) 0.0046(4)
C8 0.0161(6) 0.0354(8) 0.0269(7) 0.0014(6) 0.0063(5) 0.0036(5)
C9 0.0300(8) 0.0432(9) 0.0343(8) 0.0062(7) 0.0086(6) 0.0179(7)
C10 0.0329(8) 0.0332(8) 0.0212(7) 0.0047(5) 0.0049(6) 0.0103(6)
C11 0.0245(6) 0.0277(7) 0.0172(6) 0.0034(5) 0.0093(5) 0.0048(5)

loop_
_atom_type_symbol
_atom_type_description
_atom_type_scat_dispersion_real
_atom_type_scat_dispersion_imag
_atom_type_scat_source
C C 0.0029 0.0015 'International Tables Vol C Tables 4.2.6.8 and 6.1.1.4'
H H 0.0000 0.0000 'International Tables Vol C Tables 4.2.6.8 and 6.1.1.4'
N N 0.0058 0.0031 'International Tables Vol C Tables 4.2.6.8 and 6.1.1.4'
O O 0.0103 0.0058 'International Tables Vol C Tables 4.2.6.8 and 6.1.1.4'
S S 0.1204 0.1183 'International Tables Vol C Tables 4.2.6.8 and 6.1.1.4'

loop_
_geom_angle_atom_site_label_1
_geom_angle_atom_site_label_2
_geom_angle_atom_site_label_3
_geom_angle
C1 S1 C2 88.63(6)
O1 S2 O2 120.23(6)
O1 S2 N3 106.50(6)
O1 S2 C4 107.91(6)
O2 S2 N3 106.39(6)
O2 S2 C4 107.34(6)
N3 S2 C4 107.95(6)
C1 N1 C7 110.37(10)
H2A N2 H2B 122(2)
H2A N2 C1 119.2(14)
H2B N2 C1 118.3(15)
S2 N3 C8 119.93(9)
S2 N3 C11 118.53(9)
C8 N3 C11 110.42(11)
S1 C1 N1 115.66(9)
S1 C1 N2 119.28(10)
N1 C1 N2 125.05(12)
S1 C2 C3 128.51(9)
S1 C2 C7 109.51(9)
C3 C2 C7 121.98(11)
C2 C3 H3 121.1
C2 C3 C4 117.78(11)
H3 C3 C4 121.1
S2 C4 C3 118.79(9)
S2 C4 C5 119.90(9)
C3 C4 C5 121.23(11)
C4 C5 H5 119.9
C4 C5 C6 120.23(11)
H5 C5 C6 119.9
C5 C6 H6 120.2
C5 C6 C7 119.65(11)
H6 C6 C7 120.2
N1 C7 C2 115.81(11)
N1 C7 C6 125.05(11)
C2 C7 C6 119.13(11)
N3 C8 H8A 111.0
N3 C8 H8B 111.0
N3 C8 C9 103.62(12)
H8A C8 H8B 109.0
H8A C8 C9 111.0
H8B C8 C9 111.0
C8 C9 H9A 111.2
C8 C9 H9B 111.2
C8 C9 C10 102.67(13)
H9A C9 H9B 109.1
H9A C9 C10 111.2
H9B C9 C10 111.2
C9 C10 H10A 111.1
C9 C10 H10B 111.1
C9 C10 C11 103.52(12)
H10A C10 H10B 109.0
H10A C10 C11 111.1
H10B C10 C11 111.1
N3 C11 C10 103.93(11)
N3 C11 H11A 111.0
N3 C11 H11B 111.0
C10 C11 H11A 111.0
C10 C11 H11B 111.0
H11A C11 H11B 109.0

loop_
_geom_bond_atom_site_label_1
_geom_bond_atom_site_label_2
_geom_bond_distance
S1 C1 1.7744(12)
S1 C2 1.7405(13)
S2 O1 1.4399(10)
S2 O2 1.4350(10)
S2 N3 1.6197(12)
S2 C4 1.7589(13)
N1 C1 1.3157(16)
N1 C7 1.3815(15)
N2 H2A 0.82(2)
N2 H2B 0.85(2)
N2 C1 1.3299(17)
N3 C8 1.4823(18)
N3 C11 1.4826(17)
C2 C3 1.3881(16)
C2 C7 1.4140(16)
C3 H3 0.950
C3 C4 1.3964(17)
C4 C5 1.4061(17)
C5 H5 0.950
C5 C6 1.3890(17)
C6 H6 0.950
C6 C7 1.3969(17)
C8 H8A 0.990
C8 H8B 0.990
C8 C9 1.520(2)
C9 H9A 0.990
C9 H9B 0.990
C9 C10 1.525(2)
C10 H10A 0.990
C10 H10B 0.990
C10 C11 1.527(2)
C11 H11A 0.990
C11 H11B 0.990

loop_
_geom_hbond_atom_site_label_D
_geom_hbond_atom_site_label_H
_geom_hbond_atom_site_label_A
_geom_hbond_distance_DH
_geom_hbond_distance_HA
_geom_hbond_distance_DA
_geom_hbond_angle_DHA
_geom_hbond_site_symmetry_A
N2 H2A O1 0.82(2) 2.16(2) 2.9448(15) 159(2) 1_665
N2 H2B N1 0.85(2) 2.11(2) 2.9608(16) 172(2) 2_777

loop_
_geom_torsion_atom_site_label_1
_geom_torsion_atom_site_label_2
_geom_torsion_atom_site_label_3
_geom_torsion_atom_site_label_4
_geom_torsion
O1 S2 N3 C8 43.50(12)
O1 S2 N3 C11 -176.03(10)
O2 S2 N3 C8 172.89(10)
O2 S2 N3 C11 -46.64(11)
C4 S2 N3 C8 -72.16(12)
C4 S2 N3 C11 68.31(11)
C7 N1 C1 S1 -1.58(14)
C7 N1 C1 N2 179.50(12)
C2 S1 C1 N1 1.62(10)
C2 S1 C1 N2 -179.40(11)
C1 S1 C2 C3 178.50(12)
C1 S1 C2 C7 -1.12(9)
S1 C2 C3 C4 -179.06(10)
C7 C2 C3 C4 0.51(18)
C2 C3 C4 S2 176.17(9)
C2 C3 C4 C5 -0.44(18)
O1 S2 C4 C3 153.40(10)
O1 S2 C4 C5 -29.95(12)
O2 S2 C4 C3 22.45(12)
O2 S2 C4 C5 -160.89(10)
N3 S2 C4 C3 -91.87(11)
N3 S2 C4 C5 84.79(11)
S2 C4 C5 C6 -176.52(10)
C3 C4 C5 C6 0.06(19)
C4 C5 C6 C7 0.28(19)
C1 N1 C7 C2 0.66(15)
C1 N1 C7 C6 -178.19(12)
C5 C6 C7 N1 178.60(12)
C5 C6 C7 C2 -0.21(18)
S1 C2 C7 N1 0.53(14)
S1 C2 C7 C6 179.46(9)
C3 C2 C7 N1 -179.11(11)
C3 C2 C7 C6 -0.19(19)
S2 N3 C8 C9 126.45(12)
C11 N3 C8 C9 -16.92(15)
N3 C8 C9 C10 34.68(16)
C8 C9 C10 C11 -39.86(16)
S2 N3 C11 C10 -151.76(10)
C8 N3 C11 C10 -7.81(15)
C9 C10 C11 N3 29.39(16)
